data_4120580
loop_
_publ_author_name
'Sebaoun, Laure'
'Maurizot, Victor'
'Granier, Thierry'
'Kauffmann, Brice'
'Huc, Ivan'

_publ_section_title
;
 Aromatic Oligoamide \b-Sheet Foldamers.
;
_journal_issue 5
_journal_name_full 'Journal of the American Chemical Society'
_journal_page_first 2168
_journal_page_last 2174
_journal_paper_doi 10.1021/ja412729s
_journal_volume 136
_journal_year 2014
_chemical_formula_sum 'C94 H106 Cl12 N12 O22'
_chemical_formula_weight 2181.30
_chemical_name_systematic
; 
 ? 
;
_space_group_IT_number 2
_symmetry_space_group_name_Hall '-P 1'
_symmetry_space_group_name_H-M 'P -1'
_atom_sites_solution_hydrogens geom
_atom_sites_solution_primary direct
_atom_sites_solution_secondary difmap
_audit_creation_method SHELXL-97
_cell_angle_alpha 112.032(4)
_cell_angle_beta 99.694(5)
_cell_angle_gamma 98.655(3)
_cell_formula_units_Z 1
_cell_length_a 12.784(2)
_cell_length_b 14.385(2)
_cell_length_c 15.914(2)
_cell_measurement_reflns_used 4716
_cell_measurement_temperature 123(2)
_cell_measurement_theta_max 72.4128
_cell_measurement_theta_min 3.0900
_cell_volume 2600.0(6)
_computing_data_reduction 'Lp corrections applied'
_computing_structure_refinement 'SHELXL-97 (Sheldrick, 1997)'
_computing_structure_solution 'SHELXS-97 (Sheldrick, 1990)'
_diffrn_ambient_temperature 123(2)
_diffrn_detector_area_resol_mean 10.0
_diffrn_measured_fraction_theta_full 0.885
_diffrn_measured_fraction_theta_max 0.885
_diffrn_measurement_method dtprofit.ref
_diffrn_radiation_monochromator Confocal
_diffrn_radiation_source 'Rotating Anode'
_diffrn_radiation_type CuK\a
_diffrn_radiation_wavelength 1.54178
_diffrn_reflns_av_R_equivalents 0.0714
_diffrn_reflns_av_sigmaI/netI 0.0615
_diffrn_reflns_limit_h_max 13
_diffrn_reflns_limit_h_min -15
_diffrn_reflns_limit_k_max 17
_diffrn_reflns_limit_k_min -17
_diffrn_reflns_limit_l_max 19
_diffrn_reflns_limit_l_min -18
_diffrn_reflns_number 37330
_diffrn_reflns_theta_full 72.76
_diffrn_reflns_theta_max 72.76
_diffrn_reflns_theta_min 3.09
_exptl_absorpt_coefficient_mu 3.545
_exptl_absorpt_correction_T_max 0.6206
_exptl_absorpt_correction_T_min 1.0000
_exptl_absorpt_correction_type multi-scan
_exptl_crystal_colour colourless
_exptl_crystal_density_diffrn 1.393
_exptl_crystal_density_method 'not measured'
_exptl_crystal_description prism
_exptl_crystal_F_000 1134
_exptl_crystal_size_max 0.1
_exptl_crystal_size_mid 0.1
_exptl_crystal_size_min 0.1
_refine_diff_density_max 0.502
_refine_diff_density_min -0.632
_refine_diff_density_rms 0.095
_refine_ls_extinction_method none
_refine_ls_goodness_of_fit_ref 1.084
_refine_ls_hydrogen_treatment mixed
_refine_ls_matrix_type full
_refine_ls_number_parameters 644
_refine_ls_number_reflns 9161
_refine_ls_number_restraints 26
_refine_ls_restrained_S_all 1.088
_refine_ls_R_factor_all 0.1000
_refine_ls_R_factor_gt 0.0850
_refine_ls_shift/su_max 0.000
_refine_ls_shift/su_mean 0.000
_refine_ls_structure_factor_coef Fsqd
_refine_ls_weighting_details 'calc w=1/[\s^2^(Fo^2^)+(0.1098P)^2^+2.4032P] where P=(Fo^2^+2Fc^2^)/3'
_refine_ls_weighting_scheme calc
_refine_ls_wR_factor_gt 0.2190
_refine_ls_wR_factor_ref 0.2366
_reflns_number_gt 7499
_reflns_number_total 9161
_reflns_threshold_expression >2sigma(I)
_cod_data_source_file ja412729s_si_009.cif
_cod_data_source_block shelxl
_cod_depositor_comments
;
The following automatic conversions were performed:

'_exptl_absorpt_correction_type' value 'Multi-scan' changed to
'multi-scan' according to
/usr/data/users/saulius/automatic-downloads/current/ACS/lib/dictionaries/cif_core.dic
dictionary named 'cif_core.dic' version 2.4.2 from 2011-04-26.

Automatic conversion script
Id: cif_fix_values 2281 2013-09-26 08:29:07Z andrius 
;
_cod_database_code 4120580

loop_
_symmetry_equiv_pos_as_xyz
'x, y, z'
'-x, -y, -z'

loop_
_atom_site_label
_atom_site_type_symbol
_atom_site_fract_x
_atom_site_fract_y
_atom_site_fract_z
_atom_site_U_iso_or_equiv
_atom_site_adp_type
_atom_site_occupancy
_atom_site_symmetry_multiplicity
_atom_site_calc_flag
_atom_site_refinement_flags
_atom_site_disorder_assembly
_atom_site_disorder_group
C1 C 0.6968(4) 0.2258(4) -0.4554(3) 0.0560(11) Uani 1 1 d . . .
H1A H 0.6926 0.2478 -0.5070 0.084 Uiso 1 1 calc R . .
H1B H 0.6592 0.2656 -0.4105 0.084 Uiso 1 1 calc R . .
H1C H 0.6619 0.1522 -0.4801 0.084 Uiso 1 1 calc R . .
C2 C 0.8139(4) 0.2438(3) -0.4076(3) 0.0462(10) Uani 1 1 d . . .
H2A H 0.8528 0.2046 -0.4526 0.055 Uiso 1 1 calc R . .
H2B H 0.8499 0.3180 -0.3823 0.055 Uiso 1 1 calc R . .
C4 C 0.9133(3) 0.2394(3) -0.2715(3) 0.0423(9) Uani 1 1 d . . .
C5 C 0.9178(3) 0.2077(3) -0.1918(2) 0.0372(8) Uani 1 1 d . . .
C6 C 0.8316(3) 0.1506(3) -0.1757(2) 0.0393(9) Uani 1 1 d . . .
C7 C 0.8493(3) 0.1285(3) -0.0969(2) 0.0412(9) Uani 1 1 d . . .
H22 H 0.7913 0.0874 -0.0869 0.049 Uiso 1 1 calc R . .
C8 C 0.9508(3) 0.1656(3) -0.0324(2) 0.0382(8) Uani 1 1 d . . .
C9 C 1.0358(3) 0.2235(3) -0.0482(2) 0.0396(9) Uani 1 1 d . . .
C10 C 1.0199(3) 0.2439(3) -0.1274(3) 0.0425(9) Uani 1 1 d . . .
H20 H 1.0789 0.2828 -0.1383 0.051 Uiso 1 1 calc R . .
C12 C 0.6376(3) 0.0854(3) -0.2103(3) 0.0439(9) Uani 1 1 d . . .
H12A H 0.6466 0.1255 -0.1425 0.053 Uiso 1 1 calc R . .
H12B H 0.6249 0.0112 -0.2230 0.053 Uiso 1 1 calc R . .
C13 C 0.5418(3) 0.1058(3) -0.2669(3) 0.0483(10) Uani 1 1 d . . .
H13 H 0.4749 0.0851 -0.2474 0.058 Uiso 1 1 calc R . .
C14 C 0.5585(4) 0.2194(4) -0.2457(3) 0.0600(12) Uani 1 1 d . . .
H14A H 0.5698 0.2590 -0.1783 0.090 Uiso 1 1 calc R . .
H14B H 0.4939 0.2314 -0.2792 0.090 Uiso 1 1 calc R . .
H14C H 0.6226 0.2415 -0.2657 0.090 Uiso 1 1 calc R . .
C15 C 0.5233(4) 0.0402(4) -0.3707(3) 0.0627(13) Uani 1 1 d . . .
H15A H 0.5125 -0.0327 -0.3816 0.094 Uiso 1 1 calc R . .
H15B H 0.5870 0.0602 -0.3922 0.094 Uiso 1 1 calc R . .
H15C H 0.4584 0.0507 -0.4052 0.094 Uiso 1 1 calc R . .
C17 C 1.2311(3) 0.3072(3) 0.0002(3) 0.0468(10) Uani 1 1 d . . .
H17A H 1.2864 0.3488 0.0598 0.056 Uiso 1 1 calc R . .
H17B H 1.2140 0.3539 -0.0300 0.056 Uiso 1 1 calc R . .
C18 C 1.2782(4) 0.2267(3) -0.0619(3) 0.0537(11) Uani 1 1 d . . .
H18 H 1.2256 0.1912 -0.1248 0.064 Uiso 1 1 calc R . .
C19 C 1.2962(5) 0.1455(4) -0.0238(4) 0.0759(15) Uani 1 1 d . . .
H19A H 1.3266 0.0938 -0.0663 0.114 Uiso 1 1 calc R . .
H19B H 1.2264 0.1119 -0.0188 0.114 Uiso 1 1 calc R . .
H19C H 1.3471 0.1790 0.0382 0.114 Uiso 1 1 calc R . .
C20 C 1.3848(4) 0.2792(4) -0.0734(3) 0.0714(14) Uani 1 1 d . . .
H20A H 1.4164 0.2269 -0.1140 0.107 Uiso 1 1 calc R . .
H20B H 1.4363 0.3170 -0.0120 0.107 Uiso 1 1 calc R . .
H20C H 1.3702 0.3274 -0.1015 0.107 Uiso 1 1 calc R . .
C21 C 0.9551(4) 0.1354(3) 0.0489(3) 0.0434(9) Uani 1 1 d . . .
C24 C 1.0895(3) 0.1228(3) 0.1764(2) 0.0411(9) Uani 1 1 d . . .
C25 C 1.0175(3) 0.0709(3) 0.2096(2) 0.0426(9) Uani 1 1 d . . .
H27 H 0.9424 0.0459 0.1780 0.051 Uiso 1 1 calc R . .
C26 C 1.0564(3) 0.0558(3) 0.2894(2) 0.0418(9) Uani 1 1 d . . .
C27 C 1.1678(3) 0.0945(3) 0.3350(2) 0.0394(9) Uani 1 1 d . . .
C28 C 1.2407(3) 0.1455(3) 0.3022(2) 0.0415(9) Uani 1 1 d . . .
C29 C 1.1989(3) 0.1579(3) 0.2216(2) 0.0431(9) Uani 1 1 d . . .
H19 H 1.2471 0.1915 0.1969 0.052 Uiso 1 1 calc R . .
C30 C 0.9790(3) 0.0049(3) 0.3286(3) 0.0474(10) Uani 1 1 d . . .
H30A H 1.0196 0.0003 0.3844 0.071 Uiso 0.50 1 calc PR . .
H30B H 0.9418 -0.0645 0.2816 0.071 Uiso 0.50 1 calc PR . .
H30C H 0.9249 0.0457 0.3455 0.071 Uiso 0.50 1 calc PR . .
H30D H 0.9046 -0.0127 0.2899 0.071 Uiso 0.50 1 calc PR . .
H30E H 0.9824 0.0521 0.3927 0.071 Uiso 0.50 1 calc PR . .
H30F H 0.9993 -0.0580 0.3288 0.071 Uiso 0.50 1 calc PR . .
C31 C 1.3587(3) 0.1935(3) 0.3541(3) 0.0503(10) Uani 1 1 d . . .
H31A H 1.3955 0.2257 0.3191 0.075 Uiso 1 1 calc R . .
H31B H 1.3944 0.1400 0.3605 0.075 Uiso 1 1 calc R . .
H31C H 1.3630 0.2459 0.4162 0.075 Uiso 1 1 calc R . .
C33 C 1.2043(3) 0.1684(3) 0.5040(2) 0.0385(8) Uani 1 1 d . . .
C34 C 1.2271(3) 0.1663(3) 0.5936(2) 0.0371(8) Uani 1 1 d . . .
C35 C 1.2265(3) 0.2511(3) 0.6727(2) 0.0359(8) Uani 1 1 d . . .
H6 H 1.2423 0.2485 0.7321 0.043 Uiso 1 1 calc R . .
C36 C 1.2036(3) 0.3386(3) 0.6663(2) 0.0365(8) Uani 1 1 d . . .
C37 C 1.1794(3) 0.3449(3) 0.5780(2) 0.0362(8) Uani 1 1 d . . .
C38 C 1.1818(3) 0.2583(3) 0.5004(2) 0.0400(9) Uani 1 1 d . . .
H11 H 1.1671 0.2612 0.4410 0.048 Uiso 1 1 calc R . .
C46 C 1.1296(3) 0.4318(3) 0.4756(2) 0.0372(9) Uani 1 1 d . . .
C47 C 1.2098(3) 0.4808(3) 0.4487(2) 0.0400(9) Uani 1 1 d . . .
C48 C 1.1853(3) 0.4864(3) 0.3619(2) 0.0388(8) Uani 1 1 d . . .
H21 H 1.2397 0.5213 0.3431 0.047 Uiso 1 1 calc R . .
C49 C 1.0806(3) 0.4405(3) 0.3029(2) 0.0361(8) Uani 1 1 d . . .
C50 C 1.0028(3) 0.3898(3) 0.3310(2) 0.0392(9) Uani 1 1 d . . .
H17 H 0.9320 0.3583 0.2904 0.047 Uiso 1 1 calc R . .
C51 C 1.0247(3) 0.3835(3) 0.4173(2) 0.0387(9) Uani 1 1 d . . .
C52 C 1.3241(3) 0.5302(3) 0.5111(3) 0.0511(11) Uani 1 1 d . . .
H52A H 1.3691 0.5607 0.4796 0.077 Uiso 1 1 calc R . .
H52B H 1.3561 0.4777 0.5240 0.077 Uiso 1 1 calc R . .
H52C H 1.3209 0.5842 0.5701 0.077 Uiso 1 1 calc R . .
C53 C 0.9382(4) 0.3269(3) 0.4455(3) 0.0476(10) Uani 1 1 d . . .
H53A H 0.9679 0.3302 0.5078 0.071 Uiso 0.50 1 calc PR . .
H53B H 0.9146 0.2547 0.4003 0.071 Uiso 0.50 1 calc PR . .
H53C H 0.8757 0.3590 0.4469 0.071 Uiso 0.50 1 calc PR . .
H53D H 0.8709 0.2990 0.3955 0.071 Uiso 0.50 1 calc PR . .
H53E H 0.9242 0.3746 0.5030 0.071 Uiso 0.50 1 calc PR . .
H53F H 0.9631 0.2703 0.4564 0.071 Uiso 0.50 1 calc PR . .
C55 C 1.1075(3) 0.4854(3) 0.1699(2) 0.0414(9) Uani 1 1 d . . .
C57 C 1.0456(3) 0.4884(3) 0.0809(2) 0.0361(8) Uani 1 1 d D . .
C58 C 1.1082(3) 0.5438(3) 0.0444(2) 0.0386(8) Uani 1 1 d D . .
H58 H 1.1835(17) 0.581(3) 0.078(2) 0.046 Uiso 1 1 d D . .
C59 C 0.9358(3) 0.4432(3) 0.0355(2) 0.0372(8) Uani 1 1 d . . .
C61 C 0.7607(3) 0.3506(3) 0.0305(2) 0.0441(9) Uani 1 1 d . . .
H61A H 0.7281 0.3102 0.0613 0.066 Uiso 1 1 calc R . .
H61B H 0.7464 0.3076 -0.0365 0.066 Uiso 1 1 calc R . .
H61C H 0.7285 0.4103 0.0398 0.066 Uiso 1 1 calc R . .
C70 C 0.4501(4) 0.5179(3) 0.2616(3) 0.0523(11) Uani 1 1 d . . .
H24 H 0.3771 0.5316 0.2433 0.063 Uiso 1 1 calc R . .
C71 C 0.6865(5) 0.1557(4) 0.1784(3) 0.0667(13) Uani 1 1 d U . .
H3 H 0.7398 0.1452 0.1383 0.080 Uiso 1 1 calc R A 1
N23 N 1.0569(3) 0.1430(3) 0.0968(2) 0.0457(8) Uani 1 1 d . . .
H23 H 1.1105 0.1637 0.0750 0.055 Uiso 1 1 calc R . .
N32 N 1.2044(3) 0.0888(2) 0.42311(19) 0.0418(8) Uani 1 1 d . . .
H32 H 1.2267 0.0344 0.4249 0.050 Uiso 1 1 calc R . .
N39 N 1.2489(3) 0.0778(2) 0.6080(2) 0.0418(8) Uani 1 1 d . . .
N42 N 1.2024(3) 0.4212(2) 0.75187(19) 0.0396(7) Uani 1 1 d . . .
N45 N 1.1545(3) 0.4276(2) 0.56621(19) 0.0431(8) Uani 1 1 d . . .
H45 H 1.1533 0.4816 0.6158 0.052 Uiso 1 1 calc R . .
N54 N 1.0473(3) 0.4457(2) 0.21559(19) 0.0396(7) Uani 1 1 d . . .
H54 H 0.9776 0.4193 0.1873 0.048 Uiso 1 1 calc R . .
O3 O 0.8172(2) 0.2098(2) -0.33190(17) 0.0469(7) Uani 1 1 d . . .
O5 O 0.9915(3) 0.2886(3) -0.2802(2) 0.0761(11) Uani 1 1 d . . .
O11 O 0.7327(2) 0.1163(2) -0.23815(17) 0.0454(7) Uani 1 1 d . . .
O16 O 1.1339(2) 0.2645(2) 0.01975(17) 0.0465(7) Uani 1 1 d . . .
O22 O 0.8719(3) 0.1038(3) 0.0681(2) 0.0583(8) Uani 1 1 d . . .
O40 O 1.2379(3) -0.0037(2) 0.53814(19) 0.0552(8) Uani 1 1 d . . .
O41 O 1.2776(2) 0.0840(2) 0.68794(17) 0.0466(7) Uani 1 1 d . . .
O43 O 1.2228(2) 0.4107(2) 0.82567(16) 0.0439(7) Uani 1 1 d . . .
O44 O 1.1805(3) 0.5014(2) 0.74879(17) 0.0489(7) Uani 1 1 d . . .
O56 O 1.2065(2) 0.5222(2) 0.19902(18) 0.0515(7) Uani 1 1 d . . .
O60 O 0.8757(2) 0.38519(19) 0.06993(16) 0.0395(6) Uani 1 1 d . . .
Cl1 Cl 0.43007(12) 0.39895(10) 0.27000(10) 0.0819(4) Uani 1 1 d . . .
Cl2 Cl 0.52118(12) 0.51599(11) 0.17563(9) 0.0787(4) Uani 1 1 d . . .
Cl3 Cl 0.52184(9) 0.61743(9) 0.37012(7) 0.0579(3) Uani 1 1 d . . .
Cl4 Cl 0.68735(12) 0.28545(9) 0.23660(9) 0.0768(4) Uani 1 1 d . B .
Cl5A Cl 0.5437(4) 0.0901(5) 0.1097(4) 0.0999(16) Uani 0.50 1 d PU B 1
Cl5B Cl 0.5860(5) 0.1011(4) 0.0792(3) 0.0957(15) Uani 0.50 1 d PU B 2
Cl6 Cl 0.70340(12) 0.09542(10) 0.25501(10) 0.0795(4) Uani 1 1 d . B .

loop_
_atom_site_aniso_label
_atom_site_aniso_U_11
_atom_site_aniso_U_22
_atom_site_aniso_U_33
_atom_site_aniso_U_23
_atom_site_aniso_U_13
_atom_site_aniso_U_12
C1 0.063(3) 0.065(3) 0.046(2) 0.031(2) 0.005(2) 0.019(2)
C2 0.057(3) 0.048(2) 0.0381(19) 0.0244(17) 0.0096(18) 0.0104(19)
C4 0.036(2) 0.052(2) 0.0381(19) 0.0204(17) 0.0090(17) 0.0060(18)
C5 0.038(2) 0.0433(19) 0.0335(17) 0.0185(15) 0.0091(15) 0.0116(16)
C6 0.037(2) 0.046(2) 0.0344(18) 0.0165(15) 0.0078(16) 0.0123(17)
C7 0.040(2) 0.0432(19) 0.0415(19) 0.0204(16) 0.0086(17) 0.0078(16)
C8 0.039(2) 0.046(2) 0.0329(17) 0.0182(15) 0.0101(16) 0.0122(17)
C9 0.034(2) 0.049(2) 0.0365(18) 0.0201(16) 0.0057(16) 0.0104(17)
C10 0.041(2) 0.048(2) 0.0401(19) 0.0209(16) 0.0085(17) 0.0076(17)
C12 0.045(2) 0.043(2) 0.0409(19) 0.0184(16) 0.0032(17) 0.0053(17)
C13 0.037(2) 0.061(2) 0.050(2) 0.0282(19) 0.0091(18) 0.0092(19)
C14 0.060(3) 0.069(3) 0.066(3) 0.039(2) 0.017(2) 0.024(2)
C15 0.050(3) 0.082(3) 0.048(2) 0.024(2) 0.000(2) 0.013(2)
C17 0.041(2) 0.055(2) 0.042(2) 0.0220(18) 0.0052(17) 0.0055(18)
C18 0.051(3) 0.065(3) 0.041(2) 0.0190(19) 0.0088(19) 0.011(2)
C19 0.090(4) 0.071(3) 0.080(3) 0.037(3) 0.027(3) 0.035(3)
C20 0.055(3) 0.097(4) 0.060(3) 0.029(3) 0.014(2) 0.017(3)
C21 0.044(3) 0.048(2) 0.041(2) 0.0231(17) 0.0067(18) 0.0104(18)
C24 0.046(2) 0.050(2) 0.0284(17) 0.0160(15) 0.0087(16) 0.0127(18)
C25 0.042(2) 0.047(2) 0.0378(18) 0.0171(16) 0.0050(17) 0.0121(17)
C26 0.052(3) 0.0393(19) 0.0347(18) 0.0146(15) 0.0111(17) 0.0147(17)
C27 0.048(2) 0.0388(18) 0.0306(17) 0.0132(14) 0.0052(16) 0.0153(17)
C28 0.045(2) 0.0425(19) 0.0353(18) 0.0152(15) 0.0069(16) 0.0118(17)
C29 0.048(3) 0.050(2) 0.0342(18) 0.0201(16) 0.0076(17) 0.0127(18)
C30 0.046(3) 0.052(2) 0.048(2) 0.0248(18) 0.0098(19) 0.0130(19)
C31 0.049(3) 0.056(2) 0.042(2) 0.0222(18) 0.0016(18) 0.010(2)
C33 0.040(2) 0.0425(19) 0.0332(17) 0.0163(15) 0.0061(15) 0.0116(16)
C34 0.038(2) 0.0417(19) 0.0385(18) 0.0236(15) 0.0066(15) 0.0123(16)
C35 0.032(2) 0.0465(19) 0.0341(17) 0.0232(15) 0.0043(15) 0.0095(15)
C36 0.041(2) 0.0436(19) 0.0277(16) 0.0176(14) 0.0073(15) 0.0124(16)
C37 0.039(2) 0.0432(19) 0.0325(17) 0.0201(15) 0.0082(15) 0.0141(16)
C38 0.049(2) 0.0428(19) 0.0285(16) 0.0155(14) 0.0052(15) 0.0154(17)
C46 0.053(2) 0.0399(18) 0.0259(16) 0.0164(14) 0.0101(15) 0.0221(17)
C47 0.048(2) 0.046(2) 0.0316(17) 0.0202(15) 0.0081(16) 0.0169(17)
C48 0.040(2) 0.049(2) 0.0368(18) 0.0255(16) 0.0123(16) 0.0135(17)
C49 0.044(2) 0.0452(19) 0.0288(16) 0.0210(14) 0.0121(15) 0.0185(16)
C50 0.044(2) 0.0434(19) 0.0340(18) 0.0193(15) 0.0061(16) 0.0158(17)
C51 0.049(2) 0.0405(18) 0.0321(17) 0.0191(15) 0.0100(16) 0.0161(17)
C52 0.051(3) 0.063(3) 0.040(2) 0.0285(19) -0.0013(18) 0.009(2)
C53 0.056(3) 0.053(2) 0.043(2) 0.0267(18) 0.0142(18) 0.0178(19)
C55 0.044(3) 0.050(2) 0.0346(18) 0.0213(16) 0.0095(17) 0.0145(18)
C57 0.039(2) 0.0469(19) 0.0266(16) 0.0182(14) 0.0086(15) 0.0145(16)
C58 0.042(2) 0.0427(19) 0.0317(17) 0.0166(15) 0.0055(16) 0.0104(16)
C59 0.047(2) 0.0413(19) 0.0262(16) 0.0159(14) 0.0083(15) 0.0135(16)
C61 0.045(2) 0.048(2) 0.0336(18) 0.0150(16) 0.0035(16) 0.0071(17)
C70 0.041(2) 0.067(3) 0.056(2) 0.032(2) 0.0114(19) 0.014(2)
C71 0.083(4) 0.064(3) 0.055(2) 0.026(2) 0.010(2) 0.027(3)
N23 0.042(2) 0.064(2) 0.0403(17) 0.0297(15) 0.0119(15) 0.0136(16)
N32 0.057(2) 0.0403(16) 0.0319(15) 0.0174(13) 0.0059(14) 0.0220(15)
N39 0.044(2) 0.0414(16) 0.0437(17) 0.0229(14) 0.0057(14) 0.0125(14)
N42 0.045(2) 0.0477(17) 0.0296(14) 0.0191(13) 0.0088(13) 0.0134(14)
N45 0.066(2) 0.0414(16) 0.0277(14) 0.0175(12) 0.0074(14) 0.0230(15)
N54 0.0377(19) 0.0530(18) 0.0317(15) 0.0228(13) 0.0047(13) 0.0110(14)
O3 0.0444(17) 0.0588(16) 0.0394(13) 0.0275(12) 0.0017(12) 0.0072(13)
O5 0.046(2) 0.127(3) 0.068(2) 0.065(2) 0.0030(16) -0.001(2)
O11 0.0358(16) 0.0611(16) 0.0394(13) 0.0248(12) 0.0039(11) 0.0066(12)
O16 0.0398(16) 0.0589(16) 0.0397(14) 0.0247(12) 0.0024(12) 0.0045(13)
O22 0.048(2) 0.085(2) 0.0559(17) 0.0452(17) 0.0118(15) 0.0143(16)
O40 0.076(2) 0.0418(15) 0.0486(15) 0.0209(13) 0.0046(14) 0.0209(14)
O41 0.0522(18) 0.0546(16) 0.0414(14) 0.0302(12) 0.0047(12) 0.0171(13)
O43 0.0536(18) 0.0524(15) 0.0281(12) 0.0205(11) 0.0070(11) 0.0126(13)
O44 0.072(2) 0.0451(14) 0.0355(13) 0.0201(11) 0.0114(13) 0.0239(14)
O56 0.0405(18) 0.081(2) 0.0426(14) 0.0377(14) 0.0056(13) 0.0129(15)
O60 0.0398(16) 0.0498(14) 0.0310(12) 0.0222(11) 0.0052(11) 0.0053(11)
Cl1 0.0839(10) 0.0621(7) 0.0952(10) 0.0403(7) 0.0007(8) 0.0072(7)
Cl2 0.0701(9) 0.0916(9) 0.0615(7) 0.0216(6) 0.0193(6) 0.0040(7)
Cl3 0.0574(7) 0.0638(6) 0.0563(6) 0.0307(5) 0.0075(5) 0.0167(5)
Cl4 0.0882(10) 0.0581(7) 0.0811(8) 0.0322(6) 0.0043(7) 0.0174(6)
Cl5A 0.091(3) 0.085(2) 0.092(3) 0.024(2) -0.025(2) 0.012(2)
Cl5B 0.100(4) 0.076(2) 0.081(3) 0.0223(19) -0.025(2) 0.016(2)
Cl6 0.0920(11) 0.0700(8) 0.0877(9) 0.0501(7) 0.0111(7) 0.0156(7)

loop_
_atom_type_symbol
_atom_type_description
_atom_type_scat_dispersion_real
_atom_type_scat_dispersion_imag
_atom_type_scat_source
C C 0.0181 0.0091 'International Tables Vol C Tables 4.2.6.8 and 6.1.1.4'
H H 0.0000 0.0000 'International Tables Vol C Tables 4.2.6.8 and 6.1.1.4'
N N 0.0311 0.0180 'International Tables Vol C Tables 4.2.6.8 and 6.1.1.4'
O O 0.0492 0.0322 'International Tables Vol C Tables 4.2.6.8 and 6.1.1.4'
Cl Cl 0.3639 0.7018 'International Tables Vol C Tables 4.2.6.8 and 6.1.1.4'

loop_
_geom_angle_atom_site_label_1
_geom_angle_atom_site_label_2
_geom_angle_atom_site_label_3
_geom_angle
_geom_angle_site_symmetry_3
O3 C2 C1 108.0(3) .
O5 C4 O3 121.9(4) .
O5 C4 C5 122.2(3) .
O3 C4 C5 115.9(4) .
C6 C5 C10 119.3(3) .
C6 C5 C4 126.4(3) .
C10 C5 C4 114.2(3) .
O11 C6 C5 119.0(3) .
O11 C6 C7 121.7(4) .
C5 C6 C7 119.2(3) .
C6 C7 C8 121.2(4) .
C9 C8 C7 119.2(3) .
C9 C8 C21 126.6(3) .
C7 C8 C21 114.2(3) .
C8 C9 C10 120.1(3) .
C8 C9 O16 118.0(3) .
C10 C9 O16 121.9(4) .
C9 C10 C5 120.9(4) .
O11 C12 C13 107.0(3) .
C14 C13 C15 111.9(4) .
C14 C13 C12 110.9(3) .
C15 C13 C12 110.8(4) .
O16 C17 C18 113.0(3) .
C17 C18 C20 108.9(4) .
C17 C18 C19 111.6(4) .
C20 C18 C19 111.2(4) .
O22 C21 N23 123.0(3) .
O22 C21 C8 121.7(3) .
N23 C21 C8 115.3(4) .
C29 C24 C25 120.3(3) .
C29 C24 N23 116.4(4) .
C25 C24 N23 123.3(3) .
C26 C25 C24 119.5(4) .
C25 C26 C27 118.8(4) .
C25 C26 C30 120.0(4) .
C27 C26 C30 121.1(3) .
C28 C27 C26 122.3(3) .
C28 C27 N32 119.4(3) .
C26 C27 N32 118.1(4) .
C27 C28 C29 117.2(4) .
C27 C28 C31 122.7(3) .
C29 C28 C31 120.0(4) .
C24 C29 C28 121.9(4) .
N32 C33 C38 119.1(3) .
N32 C33 C34 124.2(3) .
C38 C33 C34 116.7(3) .
C35 C34 C33 120.6(3) .
C35 C34 N39 116.4(3) .
C33 C34 N39 123.0(3) .
C36 C35 C34 121.0(3) .
C35 C36 C37 120.9(3) .
C35 C36 N42 116.8(3) .
C37 C36 N42 122.4(3) .
N45 C37 C38 119.5(3) .
N45 C37 C36 124.1(3) .
C38 C37 C36 116.4(3) .
C33 C38 C37 124.5(3) .
C47 C46 C51 122.0(3) .
C47 C46 N45 119.3(3) .
C51 C46 N45 118.7(3) .
C46 C47 C48 119.4(3) .
C46 C47 C52 121.7(3) .
C48 C47 C52 118.9(4) .
C49 C48 C47 119.7(4) .
C50 C49 C48 119.5(3) .
C50 C49 N54 116.8(3) .
C48 C49 N54 123.7(3) .
C49 C50 C51 122.0(3) .
C50 C51 C46 117.3(4) .
C50 C51 C53 120.7(3) .
C46 C51 C53 122.0(3) .
O56 C55 N54 123.3(3) .
O56 C55 C57 120.3(4) .
N54 C55 C57 116.3(3) .
C58 C57 C59 119.0(3) .
C58 C57 C55 114.0(3) .
C59 C57 C55 127.0(3) .
C57 C58 C59 121.9(4) 2_765
O60 C59 C57 118.6(3) .
O60 C59 C58 122.3(3) 2_765
C57 C59 C58 119.1(3) 2_765
Cl1 C70 Cl3 110.4(2) .
Cl1 C70 Cl2 110.8(3) .
Cl3 C70 Cl2 110.1(3) .
Cl5B C71 Cl4 109.8(3) .
Cl5B C71 Cl6 120.6(4) .
Cl4 C71 Cl6 111.9(3) .
Cl5B C71 Cl5A 26.2(2) .
Cl4 C71 Cl5A 106.1(3) .
Cl6 C71 Cl5A 101.1(3) .
C21 N23 C24 129.7(4) .
C33 N32 C27 119.5(3) .
O41 N39 O40 121.9(3) .
O41 N39 C34 119.6(3) .
O40 N39 C34 118.4(3) .
O43 N42 O44 122.0(3) .
O43 N42 C36 119.3(3) .
O44 N42 C36 118.7(3) .
C37 N45 C46 123.0(3) .
C55 N54 C49 128.9(3) .
C4 O3 C2 115.1(3) .
C6 O11 C12 119.2(3) .
C9 O16 C17 120.6(3) .
C59 O60 C61 118.0(3) .

loop_
_geom_bond_atom_site_label_1
_geom_bond_atom_site_label_2
_geom_bond_distance
_geom_bond_site_symmetry_2
C1 C2 1.496(6) .
C2 O3 1.458(4) .
C4 O5 1.194(5) .
C4 O3 1.323(4) .
C4 C5 1.496(5) .
C5 C6 1.390(5) .
C5 C10 1.403(5) .
C6 O11 1.361(4) .
C6 C7 1.397(5) .
C7 C8 1.398(5) .
C8 C9 1.383(5) .
C8 C21 1.507(5) .
C9 C10 1.388(5) .
C9 O16 1.390(4) .
C12 O11 1.427(5) .
C12 C13 1.527(5) .
C13 C14 1.513(6) .
C13 C15 1.519(6) .
C17 O16 1.436(5) .
C17 C18 1.494(6) .
C18 C20 1.530(7) .
C18 C19 1.533(6) .
C21 O22 1.224(5) .
C21 N23 1.359(5) .
C24 C29 1.380(5) .
C24 C25 1.392(6) .
C24 N23 1.413(4) .
C25 C26 1.391(5) .
C26 C27 1.405(5) .
C26 C30 1.495(6) .
C27 C28 1.387(6) .
C27 N32 1.438(4) .
C28 C29 1.390(5) .
C28 C31 1.508(5) .
C33 N32 1.365(4) .
C33 C38 1.386(5) .
C33 C34 1.420(5) .
C34 C35 1.387(5) .
C34 N39 1.433(4) .
C35 C36 1.370(5) .
C36 C37 1.426(4) .
C36 N42 1.438(4) .
C37 N45 1.347(4) .
C37 C38 1.396(5) .
C46 C47 1.374(5) .
C46 C51 1.399(5) .
C46 N45 1.449(4) .
C47 C48 1.400(5) .
C47 C52 1.515(5) .
C48 C49 1.398(5) .
C49 C50 1.377(5) .
C49 N54 1.417(4) .
C50 C51 1.394(5) .
C51 C53 1.502(6) .
C55 O56 1.230(5) .
C55 N54 1.348(5) .
C55 C57 1.521(5) .
C57 C58 1.388(5) .
C57 C59 1.395(5) .
C58 C59 1.392(4) 2_765
C59 O60 1.370(4) .
C59 C58 1.392(4) 2_765
C61 O60 1.428(5) .
C70 Cl1 1.751(5) .
C70 Cl3 1.758(4) .
C70 Cl2 1.759(5) .
C71 Cl5B 1.687(7) .
C71 Cl4 1.742(5) .
C71 Cl6 1.745(5) .
C71 Cl5A 1.859(7) .
N39 O41 1.229(4) .
N39 O40 1.244(4) .
N42 O43 1.230(3) .
N42 O44 1.244(4) .

loop_
_geom_torsion_atom_site_label_1
_geom_torsion_atom_site_label_2
_geom_torsion_atom_site_label_3
_geom_torsion_atom_site_label_4
_geom_torsion
_geom_torsion_site_symmetry_1
_geom_torsion_site_symmetry_4
O5 C4 C5 C6 -180.0(4) . .
O3 C4 C5 C6 0.1(6) . .
O5 C4 C5 C10 2.2(6) . .
O3 C4 C5 C10 -177.7(3) . .
C10 C5 C6 O11 179.6(3) . .
C4 C5 C6 O11 2.0(6) . .
C10 C5 C6 C7 -1.5(5) . .
C4 C5 C6 C7 -179.2(3) . .
O11 C6 C7 C8 -179.0(3) . .
C5 C6 C7 C8 2.3(6) . .
C6 C7 C8 C9 -1.3(6) . .
C6 C7 C8 C21 179.3(3) . .
C7 C8 C9 C10 -0.3(6) . .
C21 C8 C9 C10 179.0(4) . .
C7 C8 C9 O16 176.3(3) . .
C21 C8 C9 O16 -4.4(6) . .
C8 C9 C10 C5 1.0(6) . .
O16 C9 C10 C5 -175.5(3) . .
C6 C5 C10 C9 0.0(6) . .
C4 C5 C10 C9 177.9(3) . .
O11 C12 C13 C14 -61.8(4) . .
O11 C12 C13 C15 63.1(4) . .
O16 C17 C18 C20 -176.4(3) . .
O16 C17 C18 C19 -53.2(5) . .
C9 C8 C21 O22 163.9(4) . .
C7 C8 C21 O22 -16.8(5) . .
C9 C8 C21 N23 -17.9(6) . .
C7 C8 C21 N23 161.4(3) . .
C29 C24 C25 C26 0.8(5) . .
N23 C24 C25 C26 -178.9(3) . .
C24 C25 C26 C27 0.6(5) . .
C24 C25 C26 C30 176.9(3) . .
C25 C26 C27 C28 -1.2(5) . .
C30 C26 C27 C28 -177.5(3) . .
C25 C26 C27 N32 173.0(3) . .
C30 C26 C27 N32 -3.3(5) . .
C26 C27 C28 C29 0.4(5) . .
N32 C27 C28 C29 -173.7(3) . .
C26 C27 C28 C31 175.8(3) . .
N32 C27 C28 C31 1.7(5) . .
C25 C24 C29 C28 -1.7(6) . .
N23 C24 C29 C28 178.0(3) . .
C27 C28 C29 C24 1.1(5) . .
C31 C28 C29 C24 -174.5(4) . .
N32 C33 C34 C35 179.2(4) . .
C38 C33 C34 C35 0.0(6) . .
N32 C33 C34 N39 -2.4(6) . .
C38 C33 C34 N39 178.3(4) . .
C33 C34 C35 C36 0.3(6) . .
N39 C34 C35 C36 -178.2(3) . .
C34 C35 C36 C37 0.1(6) . .
C34 C35 C36 N42 178.5(3) . .
C35 C36 C37 N45 178.9(4) . .
N42 C36 C37 N45 0.6(6) . .
C35 C36 C37 C38 -0.6(6) . .
N42 C36 C37 C38 -179.0(4) . .
N32 C33 C38 C37 -179.9(4) . .
C34 C33 C38 C37 -0.6(6) . .
N45 C37 C38 C33 -178.7(4) . .
C36 C37 C38 C33 0.9(6) . .
C51 C46 C47 C48 2.5(5) . .
N45 C46 C47 C48 -179.0(3) . .
C51 C46 C47 C52 -178.1(3) . .
N45 C46 C47 C52 0.4(5) . .
C46 C47 C48 C49 -1.3(5) . .
C52 C47 C48 C49 179.4(3) . .
C47 C48 C49 C50 -0.2(5) . .
C47 C48 C49 N54 177.4(3) . .
C48 C49 C50 C51 0.5(5) . .
N54 C49 C50 C51 -177.3(3) . .
C49 C50 C51 C46 0.7(5) . .
C49 C50 C51 C53 -179.5(3) . .
C47 C46 C51 C50 -2.2(5) . .
N45 C46 C51 C50 179.3(3) . .
C47 C46 C51 C53 178.0(3) . .
N45 C46 C51 C53 -0.6(5) . .
O56 C55 C57 C58 -6.1(5) . .
N54 C55 C57 C58 170.7(3) . .
O56 C55 C57 C59 174.6(4) . .
N54 C55 C57 C59 -8.5(5) . .
C59 C57 C58 C59 1.0(6) . 2_765
C55 C57 C58 C59 -178.3(3) . 2_765
C58 C57 C59 O60 177.5(3) . .
C55 C57 C59 O60 -3.3(5) . .
C58 C57 C59 C58 -0.9(6) . 2_765
C55 C57 C59 C58 178.3(3) . 2_765
O22 C21 N23 C24 -3.0(6) . .
C8 C21 N23 C24 178.8(4) . .
C29 C24 N23 C21 -166.7(4) . .
C25 C24 N23 C21 13.0(6) . .
C38 C33 N32 C27 -7.9(6) . .
C34 C33 N32 C27 172.8(4) . .
C28 C27 N32 C33 84.7(5) . .
C26 C27 N32 C33 -89.6(4) . .
C35 C34 N39 O41 -8.0(5) . .
C33 C34 N39 O41 173.6(4) . .
C35 C34 N39 O40 171.9(4) . .
C33 C34 N39 O40 -6.6(6) . .
C35 C36 N42 O43 0.8(5) . .
C37 C36 N42 O43 179.2(3) . .
C35 C36 N42 O44 -179.1(3) . .
C37 C36 N42 O44 -0.7(6) . .
C38 C37 N45 C46 0.0(6) . .
C36 C37 N45 C46 -179.6(4) . .
C47 C46 N45 C37 -98.5(4) . .
C51 C46 N45 C37 80.1(5) . .
O56 C55 N54 C49 2.2(6) . .
C57 C55 N54 C49 -174.5(3) . .
C50 C49 N54 C55 -176.3(3) . .
C48 C49 N54 C55 6.1(6) . .
O5 C4 O3 C2 -1.5(6) . .
C5 C4 O3 C2 178.4(3) . .
C1 C2 O3 C4 -167.0(3) . .
C5 C6 O11 C12 -161.6(3) . .
C7 C6 O11 C12 19.6(5) . .
C13 C12 O11 C6 150.7(3) . .
C8 C9 O16 C17 167.3(3) . .
C10 C9 O16 C17 -16.1(5) . .
C18 C17 O16 C9 -73.9(4) . .
C57 C59 O60 C61 172.0(3) . .
C58 C59 O60 C61 -9.7(5) 2_765 .
